data_7220498
loop_
_publ_author_name
'Rengan, Ramesh'
'Ramasamy, Raj kumar'
'Mohamed Kasim, Mohamed Subarkhan'

_publ_section_title
;
 Synthesis and Structure of Nickel(II) thiocarboxamide Complexes: Effect
 of ligand substitutions on DNA/Protein binding, Antioxidant and
 Cytotoxicity
;
_journal_name_full 'RSC Adv.'
_journal_paper_doi 10.1039/C5RA06112A
_journal_year 2015
_chemical_formula_moiety 'C26 H22 N4 Ni S2'
_chemical_formula_sum 'C26 H22 N4 Ni S2'
_chemical_formula_weight 513.29
_chemical_name_systematic
; 
 ? 
;
_space_group_IT_number 14
_symmetry_cell_setting monoclinic
_symmetry_space_group_name_Hall '-P 2ybc'
_symmetry_space_group_name_H-M 'P 1 21/c 1'
_atom_sites_solution_hydrogens geom
_atom_sites_solution_primary direct
_atom_sites_solution_secondary difmap
_audit_creation_method SHELXL-97
_audit_update_record
;
2015-02-04 deposited with the CCDC.
2015-05-18 downloaded from the CCDC.
;
_cell_angle_alpha 90.00
_cell_angle_beta 96.416(3)
_cell_angle_gamma 90.00
_cell_formula_units_Z 2
_cell_length_a 6.5753(4)
_cell_length_b 9.3025(6)
_cell_length_c 19.5943(12)
_cell_measurement_reflns_used 36
_cell_measurement_temperature 296(2)
_cell_measurement_theta_max 26
_cell_measurement_theta_min 22
_cell_volume 1191.01(13)
_computing_structure_refinement 'SHELXL-97 (Sheldrick, 2008)'
_computing_structure_solution 'SHELXS-97 (Sheldrick, 2008)'
_diffrn_ambient_temperature 296(2)
_diffrn_measured_fraction_theta_full 0.997
_diffrn_measured_fraction_theta_max 0.997
_diffrn_radiation_monochromator graphite
_diffrn_radiation_source 'fine-focus sealed tube'
_diffrn_radiation_type MoK\a
_diffrn_radiation_wavelength 0.71073
_diffrn_reflns_av_R_equivalents 0.0194
_diffrn_reflns_av_sigmaI/netI 0.0175
_diffrn_reflns_limit_h_max 9
_diffrn_reflns_limit_h_min -9
_diffrn_reflns_limit_k_max 10
_diffrn_reflns_limit_k_min -13
_diffrn_reflns_limit_l_max 25
_diffrn_reflns_limit_l_min -27
_diffrn_reflns_number 12482
_diffrn_reflns_theta_full 29.96
_diffrn_reflns_theta_max 29.96
_diffrn_reflns_theta_min 2.09
_exptl_absorpt_coefficient_mu 1.012
_exptl_absorpt_correction_T_max 0.833
_exptl_absorpt_correction_T_min 0.775
_exptl_absorpt_correction_type multi-scan
_exptl_absorpt_process_details 'SADABS;Sheldrick, 1996'
_exptl_crystal_colour red
_exptl_crystal_density_diffrn 1.431
_exptl_crystal_density_method 'not measured'
_exptl_crystal_description needle
_exptl_crystal_F_000 532
_exptl_crystal_size_max 0.54
_exptl_crystal_size_mid 0.21
_exptl_crystal_size_min 0.18
_refine_diff_density_max 0.479
_refine_diff_density_min -0.456
_refine_diff_density_rms 0.159
_refine_ls_extinction_method none
_refine_ls_goodness_of_fit_ref 1.104
_refine_ls_hydrogen_treatment mixed
_refine_ls_matrix_type full
_refine_ls_number_parameters 152
_refine_ls_number_reflns 3439
_refine_ls_number_restraints 0
_refine_ls_restrained_S_all 1.104
_refine_ls_R_factor_all 0.0430
_refine_ls_R_factor_gt 0.0322
_refine_ls_shift/su_max 0.012
_refine_ls_shift/su_mean 0.000
_refine_ls_structure_factor_coef Fsqd
_refine_ls_weighting_details 'calc w=1/[\s^2^(Fo^2^)+(0.0650P)^2^+0.2018P] where P=(Fo^2^+2Fc^2^)/3'
_refine_ls_weighting_scheme calc
_refine_ls_wR_factor_gt 0.0970
_refine_ls_wR_factor_ref 0.1112
_reflns_number_gt 2932
_reflns_number_total 3447
_reflns_threshold_expression >2sigma(I)
_cod_data_source_file c5ra06112a2.cif
_cod_data_source_block rrk01_0m
_cod_original_sg_symbol_H-M 'P 21/c'
_cod_database_code 7220498

loop_
_symmetry_equiv_pos_as_xyz
'x, y, z'
'-x, y+1/2, -z+1/2'
'-x, -y, -z'
'x, -y-1/2, z-1/2'

loop_
_atom_site_label
_atom_site_type_symbol
_atom_site_fract_x
_atom_site_fract_y
_atom_site_fract_z
_atom_site_U_iso_or_equiv
_atom_site_adp_type
_atom_site_occupancy
_atom_site_symmetry_multiplicity
_atom_site_calc_flag
_atom_site_refinement_flags
Ni1 Ni 0.5000 1.0000 0.0000 0.03603(11) Uani 1 2 d S
S1 S 0.51275(7) 0.81807(5) 0.07053(3) 0.05813(16) Uani 1 1 d .
N1 N 0.23590(19) 0.92810(14) -0.03968(6) 0.0371(3) Uani 1 1 d .
N2 N 0.2266(3) 0.61103(17) 0.06177(8) 0.0556(4) Uani 1 1 d .
C1 C 0.1132(3) 0.99816(18) -0.08826(10) 0.0471(4) Uani 1 1 d .
H1 H 0.1539(2) 1.0884(1) -0.1020(3) 0.057(2) Uiso 1 1 calc R
C2 C -0.0691(3) 0.9438(2) -0.11877(9) 0.0495(4) Uani 1 1 d .
H2 H -0.1479(2) 0.9962(3) -0.1524(2) 0.059(2) Uiso 1 1 calc R
C3 C -0.1334(3) 0.8115(2) -0.09905(10) 0.0524(4) Uani 1 1 d .
H3 H -0.2554(2) 0.7720(3) -0.1193(2) 0.063(1) Uiso 1 1 calc R
C4 C -0.0129(3) 0.7384(2) -0.04842(9) 0.0505(4) Uani 1 1 d .
H4 H -0.0533(2) 0.6487(1) -0.0339(3) 0.061(2) Uiso 1 1 calc R
C5 C 0.1684(2) 0.79898(17) -0.01929(7) 0.0374(3) Uani 1 1 d .
C6 C 0.2938(2) 0.72730(17) 0.03858(8) 0.0390(3) Uani 1 1 d .
C7 C 0.3332(3) 0.5401(2) 0.11924(9) 0.0491(4) Uani 1 1 d .
C8 C 0.2428(3) 0.5378(2) 0.18016(11) 0.0553(5) Uani 1 1 d .
C9 C 0.3371(4) 0.4567(3) 0.23458(11) 0.0666(6) Uani 1 1 d .
H9 H 0.2802(2) 0.4552(4) 0.2760(2) 0.080(1) Uiso 1 1 calc R
C10 C 0.5129(4) 0.3786(3) 0.22857(11) 0.0666(6) Uani 1 1 d .
H10 H 0.5711(2) 0.3233(2) 0.2652(1) 0.080(2) Uiso 1 1 calc R
C11 C 0.6009(3) 0.3829(2) 0.16867(12) 0.0639(5) Uani 1 1 d .
H11 H 0.7201(2) 0.3313(1) 0.1647(4) 0.077(1) Uiso 1 1 calc R
C12 C 0.5124(3) 0.4642(3) 0.11373(11) 0.0588(5) Uani 1 1 d .
H12 H 0.5735(3) 0.4679(2) 0.0732(4) 0.071(2) Uiso 1 1 calc R
C13 C 0.0506(4) 0.6223(3) 0.18726(15) 0.0814(7) Uani 1 1 d .
H13A H 0.0816(2) 0.7231(2) 0.1883(2) 0.122(1) Uiso 1 1 calc R
H13B H -0.0028(2) 0.5954(1) 0.2291(2) 0.122(1) Uiso 1 1 calc R
H13C H -0.0494(3) 0.6020(1) 0.1489(3) 0.122(1) Uiso 1 1 calc R

loop_
_atom_site_aniso_label
_atom_site_aniso_U_11
_atom_site_aniso_U_22
_atom_site_aniso_U_33
_atom_site_aniso_U_23
_atom_site_aniso_U_13
_atom_site_aniso_U_12
Ni1 0.03858(16) 0.03373(17) 0.03450(16) 0.00577(10) -0.00155(11) -0.01085(9)
S1 0.0568(3) 0.0524(3) 0.0591(3) 0.0249(2) -0.0207(2) -0.0269(2)
N1 0.0403(6) 0.0362(6) 0.0339(6) 0.0043(5) 0.0006(5) -0.0080(5)
N2 0.0618(9) 0.0473(8) 0.0530(9) 0.0180(7) -0.0146(7) -0.0244(7)
C1 0.0452(9) 0.0438(9) 0.0499(10) 0.0127(7) -0.0054(7) -0.0111(6)
C2 0.0459(9) 0.0508(10) 0.0487(9) 0.0090(8) -0.0090(7) -0.0077(7)
C3 0.0479(9) 0.0523(10) 0.0530(10) 0.0031(8) -0.0117(7) -0.0155(8)
C4 0.0532(10) 0.0425(9) 0.0523(10) 0.0065(7) -0.0092(7) -0.0183(7)
C5 0.0438(8) 0.0347(7) 0.0329(7) 0.0017(6) 0.0007(6) -0.0093(6)
C6 0.0446(8) 0.0364(7) 0.0346(7) 0.0028(6) -0.0015(6) -0.0123(6)
C7 0.0553(10) 0.0392(8) 0.0487(9) 0.0121(7) -0.0125(7) -0.0224(7)
C8 0.0599(11) 0.0507(10) 0.0528(10) 0.0078(9) -0.0056(8) -0.0132(9)
C9 0.0807(15) 0.0729(13) 0.0445(10) 0.0129(10) -0.0006(10) -0.0076(12)
C10 0.0772(14) 0.0653(12) 0.0516(11) 0.0162(10) -0.0169(10) -0.0062(11)
C11 0.0613(11) 0.0606(12) 0.0660(13) 0.0102(10) -0.0101(9) -0.0044(9)
C12 0.0618(12) 0.0588(11) 0.0539(11) 0.0109(9) -0.0016(9) -0.0144(10)
C13 0.0738(15) 0.0871(18) 0.0826(17) 0.0146(14) 0.0058(12) 0.0038(13)

loop_
_atom_type_symbol
_atom_type_description
_atom_type_scat_dispersion_real
_atom_type_scat_dispersion_imag
_atom_type_scat_source
C C 0.0033 0.0016 'International Tables Vol C Tables 4.2.6.8 and 6.1.1.4'
H H 0.0000 0.0000 'International Tables Vol C Tables 4.2.6.8 and 6.1.1.4'
N N 0.0061 0.0033 'International Tables Vol C Tables 4.2.6.8 and 6.1.1.4'
S S 0.1246 0.1234 'International Tables Vol C Tables 4.2.6.8 and 6.1.1.4'
Ni Ni 0.3393 1.1124 'International Tables Vol C Tables 4.2.6.8 and 6.1.1.4'

loop_
_geom_angle_atom_site_label_1
_geom_angle_atom_site_label_2
_geom_angle_atom_site_label_3
_geom_angle
_geom_angle_site_symmetry_1
_geom_angle_site_symmetry_3
N1 Ni1 N1 180.0 . 3_675
N1 Ni1 S1 92.54(4) . 3_675
N1 Ni1 S1 87.46(4) 3_675 3_675
N1 Ni1 S1 87.46(4) . .
N1 Ni1 S1 92.54(4) 3_675 .
S1 Ni1 S1 180.0 3_675 .
C6 S1 Ni1 100.28(5) . .
C1 N1 C5 116.58(13) . .
C1 N1 Ni1 123.75(10) . .
C5 N1 Ni1 119.66(10) . .
C6 N2 C7 121.19(14) . .
N1 C1 C2 123.66(15) . .
N1 C1 H1 118.2 . .
C2 C1 H1 118.2 . .
C3 C2 C1 119.29(16) . .
C3 C2 H2 120.4 . .
C1 C2 H2 120.4 . .
C2 C3 C4 118.34(15) . .
C2 C3 H3 120.8 . .
C4 C3 H3 120.8 . .
C3 C4 C5 119.76(16) . .
C3 C4 H4 120.1 . .
C5 C4 H4 120.1 . .
N1 C5 C4 122.32(15) . .
N1 C5 C6 116.82(13) . .
C4 C5 C6 120.81(14) . .
N2 C6 C5 118.01(14) . .
N2 C6 S1 126.59(13) . .
C5 C6 S1 115.30(11) . .
C12 C7 C8 120.42(18) . .
C12 C7 N2 121.51(19) . .
C8 C7 N2 117.82(19) . .
C7 C8 C9 118.0(2) . .
C7 C8 C13 120.9(2) . .
C9 C8 C13 121.1(2) . .
C10 C9 C8 121.6(2) . .
C10 C9 H9 119.2 . .
C8 C9 H9 119.2 . .
C11 C10 C9 119.8(2) . .
C11 C10 H10 120.1 . .
C9 C10 H10 120.1 . .
C10 C11 C12 120.1(2) . .
C10 C11 H11 120.0 . .
C12 C11 H11 120.0 . .
C7 C12 C11 120.1(2) . .
C7 C12 H12 119.9 . .
C11 C12 H12 119.9 . .
C8 C13 H13A 109.5 . .
C8 C13 H13B 109.5 . .
H13A C13 H13B 109.5 . .
C8 C13 H13C 109.5 . .
H13A C13 H13C 109.5 . .
H13B C13 H13C 109.5 . .

loop_
_geom_bond_atom_site_label_1
_geom_bond_atom_site_label_2
_geom_bond_distance
_geom_bond_site_symmetry_2
Ni1 N1 1.9405(12) .
Ni1 N1 1.9405(12) 3_675
Ni1 S1 2.1807(4) 3_675
Ni1 S1 2.1807(4) .
S1 C6 1.7250(15) .
N1 C1 1.345(2) .
N1 C5 1.3560(19) .
N2 C6 1.272(2) .
N2 C7 1.421(2) .
C1 C2 1.375(2) .
C1 H1 0.9300 .
C2 C3 1.371(3) .
C2 H2 0.9300 .
C3 C4 1.378(2) .
C3 H3 0.9300 .
C4 C5 1.383(2) .
C4 H4 0.9300 .
C5 C6 1.484(2) .
C7 C12 1.388(3) .
C7 C8 1.392(3) .
C8 C9 1.394(3) .
C8 C13 1.508(4) .
C9 C10 1.381(4) .
C9 H9 0.9300 .
C10 C11 1.366(3) .
C10 H10 0.9300 .
C11 C12 1.389(3) .
C11 H11 0.9300 .
C12 H12 0.9300 .
C13 H13A 0.9600 .
C13 H13B 0.9600 .
C13 H13C 0.9600 .
